data_7026266
loop_
_publ_author_name
'Akutagawa, Tomoyuki'
'Sato, Daisuke'
'Ye, Qiong'
'Endo, Toru'
'Noro, Shin-ichiro'
'Takeda, Sadamu'
'Nakamura, Takayoshi'

_publ_section_title
;
 [18]Crown-6 rotator in spin-ladder compound of
 m-aminoanilinium([18]crown-6)[Ni(dmit)2]-.
;
_journal_issue 35
_journal_name_full 'Dalton transactions (Cambridge, England : 2003)'
_journal_page_first 8219
_journal_page_last 8227
_journal_paper_doi 10.1039/c0dt00308e
_journal_volume 39
_journal_year 2010
_chemical_formula_moiety 'C24 H33 N2 Ni O6 S10 '
_chemical_formula_sum 'C24 H33 N2 Ni O6 S10'
_chemical_formula_weight 824.83
_space_group_IT_number 2
_symmetry_cell_setting triclinic
_symmetry_Int_Tables_number 2
_symmetry_space_group_name_Hall '-P 1'
_symmetry_space_group_name_H-M 'P -1'
_cell_angle_alpha 82.4953(19)
_cell_angle_beta 75.4226(14)
_cell_angle_gamma 77.7356(18)
_cell_formula_units_Z 2
_cell_length_a 10.6094(4)
_cell_length_b 12.5348(7)
_cell_length_c 13.6440(7)
_cell_measurement_reflns_used 15827
_cell_measurement_temperature 150
_cell_measurement_theta_max 27.4
_cell_measurement_theta_min 3.1
_cell_volume 1710.26(15)
_computing_cell_refinement PROCESS-AUTO
_computing_data_collection PROCESS-AUTO
_computing_data_reduction CrystalStructure
_computing_publication_material 'CrystalStructure 3.8'
_computing_structure_refinement CRYSTALS
_computing_structure_solution SIR2002
_diffrn_ambient_temperature 150
_diffrn_detector_area_resol_mean 10.00
_diffrn_measured_fraction_theta_full 0.987
_diffrn_measured_fraction_theta_max 0.987
_diffrn_measurement_device_type 'Rigaku RAXIS-RAPID'
_diffrn_measurement_method \w
_diffrn_radiation_type 'Mo K\a'
_diffrn_radiation_wavelength 0.71075
_diffrn_reflns_av_R_equivalents 0.021
_diffrn_reflns_limit_h_max 12
_diffrn_reflns_limit_h_min -13
_diffrn_reflns_limit_k_max 16
_diffrn_reflns_limit_k_min -16
_diffrn_reflns_limit_l_max 17
_diffrn_reflns_limit_l_min -17
_diffrn_reflns_number 16663
_diffrn_reflns_theta_full 27.43
_diffrn_reflns_theta_max 27.43
_exptl_absorpt_coefficient_mu 1.218
_exptl_absorpt_correction_T_max 0.885
_exptl_absorpt_correction_T_min 0.671
_exptl_absorpt_correction_type multi-scan
_exptl_absorpt_process_details
;
Higashi, T. (1995). Program for Absorption Correction.
Rigaku Corporation, Tokyo, Japan.
;
_exptl_crystal_colour black
_exptl_crystal_density_diffrn 1.602
_exptl_crystal_density_method 'not measured'
_exptl_crystal_description block
_exptl_crystal_F_000 854.00
_exptl_crystal_size_max 0.40
_exptl_crystal_size_mid 0.20
_exptl_crystal_size_min 0.10
_refine_diff_density_max 0.77
_refine_diff_density_min -0.64
_refine_ls_extinction_method none
_refine_ls_goodness_of_fit_ref 0.903
_refine_ls_hydrogen_treatment refall
_refine_ls_number_parameters 421
_refine_ls_number_reflns 6858
_refine_ls_R_factor_gt 0.0279
_refine_ls_shift/su_max 0.0000
_refine_ls_structure_factor_coef Fsqd
_refine_ls_weighting_details
;
Chebychev polynomial with 3 parameters (Carruthers & Watkin, 1979)
10502.5000 14597.9000 4287.8200
;
_refine_ls_weighting_scheme calc
_refine_ls_wR_factor_ref 0.0422
_reflns_number_gt 6848
_reflns_number_total 7707
_reflns_threshold_expression F^2^>2.0\s(F^2^)
_cod_data_source_file c0dt00308e.txt
_cod_data_source_block takuta
_cod_original_cell_volume 1710.27(14)
_cod_original_formula_sum 'C24 H33 N2 Ni O6 S10 '
_cod_database_code 7026266

loop_
_symmetry_equiv_pos_site_id
_symmetry_equiv_pos_as_xyz
1 +X,+Y,+Z
2 -X,-Y,-Z

loop_
_atom_site_label
_atom_site_type_symbol
_atom_site_fract_x
_atom_site_fract_y
_atom_site_fract_z
_atom_site_U_iso_or_equiv
_atom_site_adp_type
_atom_site_occupancy
_atom_site_symmetry_multiplicity
_atom_site_calc_flag
_atom_site_refinement_flags
Ni(1) Ni 0.19158(2) 0.813100(10) 0.427700(10) 0.01554(4) Uani 1.00 1 d .
S(1) S 0.04553(4) 0.90590(3) 0.34837(3) 0.02137(9) Uani 1.00 1 d .
S(2) S -0.02542(4) 1.15000(3) 0.29445(3) 0.02246(9) Uani 1.00 1 d .
S(3) S 0.01023(4) 1.38193(3) 0.28262(3) 0.02374(9) Uani 1.00 1 d .
S(4) S 0.16698(4) 1.19836(3) 0.38965(3) 0.02184(9) Uani 1.00 1 d .
S(5) S 0.26009(4) 0.95758(3) 0.45057(3) 0.02051(8) Uani 1.00 1 d .
S(6) S 0.32712(4) 0.71686(3) 0.51457(4) 0.02744(10) Uani 1.00 1 d .
S(7) S 0.35612(4) 0.47757(3) 0.59725(4) 0.02896(10) Uani 1.00 1 d .
S(8) S 0.28467(5) 0.25572(4) 0.62480(4) 0.03803(12) Uani 1.00 1 d .
S(9) S 0.16485(4) 0.43782(3) 0.49459(3) 0.02209(9) Uani 1.00 1 d .
S(10) S 0.12169(4) 0.67185(3) 0.40265(3) 0.02389(9) Uani 1.00 1 d .
O(1) O 0.55650(12) 0.70459(9) -0.21285(9) 0.0271(3) Uani 1.00 1 d .
O(2) O 0.35268(10) 0.87587(8) -0.25468(8) 0.0213(2) Uani 1.00 1 d .
O(3) O 0.25358(11) 1.02078(9) -0.10186(9) 0.0251(2) Uani 1.00 1 d .
O(4) O 0.30615(12) 0.97428(10) 0.09159(9) 0.0276(3) Uani 1.00 1 d .
O(5) O 0.49751(12) 0.78998(10) 0.11485(9) 0.0277(3) Uani 1.00 1 d .
O(6) O 0.57176(11) 0.62076(10) -0.01413(9) 0.0296(3) Uani 1.00 1 d .
N(1) N 0.34097(12) 0.79107(10) -0.03832(10) 0.0195(3) Uani 1.00 1 d .
N(2) N 0.23420(13) 0.67836(11) -0.16052(10) 0.0230(3) Uani 1.00 1 d .
C(1) C 0.06717(14) 1.03757(11) 0.34973(11) 0.0178(3) Uani 1.00 1 d .
C(2) C 0.04914(14) 1.25040(12) 0.31985(11) 0.0187(3) Uani 1.00 1 d .
C(3) C 0.15842(14) 1.06049(12) 0.39489(11) 0.0178(3) Uani 1.00 1 d .
C(4) C 0.28943(15) 0.58891(12) 0.52358(12) 0.0198(3) Uani 1.00 1 d .
C(5) C 0.26846(16) 0.38401(12) 0.57545(12) 0.0231(3) Uani 1.00 1 d .
C(6) C 0.20004(15) 0.56953(12) 0.47404(11) 0.0182(3) Uani 1.00 1 d .
C(7) C 0.22285(14) 0.73978(12) 0.00504(12) 0.0181(3) Uani 1.00 1 d .
C(8) C 0.17389(14) 0.68671(11) -0.05822(11) 0.0181(3) Uani 1.00 1 d .
C(9) C 0.06475(15) 0.63577(12) -0.01143(12) 0.0215(3) Uani 1.00 1 d .
C(10) C 0.00924(16) 0.63819(13) 0.09124(13) 0.0249(4) Uani 1.00 1 d .
C(11) C 0.05834(16) 0.69271(14) 0.15205(13) 0.0264(4) Uani 1.00 1 d .
C(12) C 0.16595(15) 0.74388(13) 0.10787(12) 0.0233(3) Uani 1.00 1 d .
C(13) C 0.52303(16) 0.72381(14) -0.30962(13) 0.0255(4) Uani 1.00 1 d .
C(14) C 0.47285(15) 0.84372(13) -0.32894(12) 0.0229(3) Uani 1.00 1 d .
C(15) C 0.29394(16) 0.98750(12) -0.27468(12) 0.0238(3) Uani 1.00 1 d .
C(16) C 0.18979(16) 1.02428(13) -0.18301(13) 0.0252(4) Uani 1.00 1 d .
C(17) C 0.17016(17) 1.07334(15) -0.01569(14) 0.0310(4) Uani 1.00 1 d .
C(18) C 0.25463(17) 1.08153(14) 0.05488(13) 0.0293(4) Uani 1.00 1 d .
C(19) C 0.39698(17) 0.97262(15) 0.15288(13) 0.0299(4) Uani 1.00 1 d .
C(20) C 0.43433(18) 0.85804(16) 0.19621(13) 0.0318(4) Uani 1.00 1 d .
C(21) C 0.5370(2) 0.67924(16) 0.15163(14) 0.0372(5) Uani 1.00 1 d .
C(22) C 0.63400(19) 0.62050(16) 0.06689(15) 0.0367(5) Uani 1.00 1 d .
C(23) C 0.66502(18) 0.57745(16) -0.10139(15) 0.0379(4) Uani 1.00 1 d .
C(24) C 0.59953(19) 0.59084(14) -0.18805(15) 0.0357(4) Uani 1.00 1 d .
H(1) H 0.4190 0.7390 -0.0337 0.027 Uiso 1.00 1 c R
H(2) H 0.3358 0.8517 -0.0014 0.027 Uiso 1.00 1 c R
H(3) H 0.3435 0.8155 -0.1076 0.027 Uiso 1.00 1 c R
H(4) H 0.1968 0.7400 -0.1993 0.032 Uiso 1.00 1 c R
H(5) H 0.2200 0.6132 -0.1812 0.031 Uiso 1.00 1 c R
H(7) H 0.0286 0.5995 -0.0518 0.027 Uiso 1.00 1 c R
H(8) H -0.0626 0.6014 0.1210 0.030 Uiso 1.00 1 c R
H(9) H 0.0185 0.6956 0.2225 0.031 Uiso 1.00 1 c R
H(10) H 0.2004 0.7817 0.1481 0.029 Uiso 1.00 1 c R
H(11) H 0.5992 0.7000 -0.3611 0.031 Uiso 1.00 1 c R
H(12) H 0.4556 0.6845 -0.3094 0.031 Uiso 1.00 1 c R
H(13) H 0.4566 0.8588 -0.3952 0.028 Uiso 1.00 1 c R
H(14) H 0.5372 0.8835 -0.3232 0.028 Uiso 1.00 1 c R
H(15) H 0.3602 1.0314 -0.2888 0.030 Uiso 1.00 1 c R
H(16) H 0.2552 0.9947 -0.3314 0.030 Uiso 1.00 1 c R
H(17) H 0.1272 0.9768 -0.1651 0.031 Uiso 1.00 1 c R
H(18) H 0.1457 1.0970 -0.1966 0.031 Uiso 1.00 1 c R
H(19) H 0.1291 1.1446 -0.0370 0.036 Uiso 1.00 1 c R
H(20) H 0.1039 1.0321 0.0180 0.036 Uiso 1.00 1 c R
H(21) H 0.2033 1.1224 0.1101 0.035 Uiso 1.00 1 c R
H(22) H 0.3259 1.1166 0.0192 0.035 Uiso 1.00 1 c R
H(23) H 0.4744 0.9962 0.1120 0.038 Uiso 1.00 1 c R
H(24) H 0.3576 1.0199 0.2058 0.038 Uiso 1.00 1 c R
H(25) H 0.3563 0.8332 0.2341 0.040 Uiso 1.00 1 c R
H(26) H 0.4925 0.8555 0.2396 0.040 Uiso 1.00 1 c R
H(27) H 0.5769 0.6772 0.2070 0.046 Uiso 1.00 1 c R
H(28) H 0.4618 0.6450 0.1734 0.046 Uiso 1.00 1 c R
H(29) H 0.6650 0.5473 0.0906 0.044 Uiso 1.00 1 c R
H(30) H 0.7067 0.6575 0.0429 0.044 Uiso 1.00 1 c R
H(31) H 0.7366 0.6160 -0.1191 0.042 Uiso 1.00 1 c R
H(32) H 0.6976 0.5020 -0.0863 0.042 Uiso 1.00 1 c R
H(33) H 0.5253 0.5553 -0.1695 0.041 Uiso 1.00 1 c R
H(34) H 0.6605 0.5597 -0.2455 0.041 Uiso 1.00 1 c R

loop_
_atom_site_aniso_label
_atom_site_aniso_U_11
_atom_site_aniso_U_22
_atom_site_aniso_U_33
_atom_site_aniso_U_12
_atom_site_aniso_U_13
_atom_site_aniso_U_23
Ni(1) 0.01711(9) 0.01200(9) 0.01826(9) -0.00300(7) -0.00561(7) -0.00042(7)
S(1) 0.02155(18) 0.01424(17) 0.0322(2) -0.00455(14) -0.01321(15) 0.00004(14)
S(2) 0.02239(18) 0.01565(17) 0.0321(2) -0.00343(14) -0.01312(15) 0.00149(15)
S(3) 0.0294(2) 0.01422(17) 0.0271(2) -0.00343(14) -0.00773(16) 0.00145(14)
S(4) 0.02550(19) 0.01395(17) 0.0295(2) -0.00474(14) -0.01166(15) -0.00195(14)
S(5) 0.02515(18) 0.01490(17) 0.02535(19) -0.00405(14) -0.01306(15) -0.00085(14)
S(6) 0.0314(2) 0.01608(18) 0.0431(2) -0.00702(15) -0.02432(18) 0.00322(16)
S(7) 0.0328(2) 0.01900(19) 0.0403(2) -0.00540(16) -0.02245(18) 0.00726(16)
S(8) 0.0463(2) 0.0186(2) 0.0522(3) -0.00880(19) -0.0229(2) 0.01399(19)
S(9) 0.02677(19) 0.01275(17) 0.0291(2) -0.00493(14) -0.01067(15) 0.00006(14)
S(10) 0.0332(2) 0.01500(17) 0.0302(2) -0.00786(15) -0.01953(17) 0.00355(15)
O(1) 0.0296(6) 0.0212(5) 0.0323(6) -0.0000(4) -0.0131(4) -0.0051(4)
O(2) 0.0227(5) 0.0174(5) 0.0231(5) -0.0048(4) -0.0047(4) 0.0013(4)
O(3) 0.0256(5) 0.0251(5) 0.0243(5) 0.0022(4) -0.0089(4) -0.0056(4)
O(4) 0.0330(6) 0.0310(6) 0.0248(5) -0.0144(5) -0.0104(4) -0.0024(4)
O(5) 0.0384(6) 0.0271(6) 0.0207(5) -0.0111(5) -0.0091(4) -0.0001(4)
O(6) 0.0239(5) 0.0276(6) 0.0356(6) -0.0007(4) -0.0086(4) 0.0004(5)
N(1) 0.0194(6) 0.0196(6) 0.0230(6) -0.0058(4) -0.0099(4) -0.0012(4)
N(2) 0.0281(6) 0.0224(6) 0.0225(6) -0.0080(5) -0.0106(5) -0.0015(5)
C(1) 0.0168(6) 0.0143(6) 0.0219(7) -0.0031(5) -0.0045(5) -0.0003(5)
C(2) 0.0203(7) 0.0157(6) 0.0185(6) -0.0027(5) -0.0019(5) -0.0023(5)
C(3) 0.0199(6) 0.0150(6) 0.0187(7) -0.0042(5) -0.0043(5) -0.0015(5)
C(4) 0.0200(7) 0.0158(7) 0.0240(7) -0.0024(5) -0.0079(5) 0.0007(5)
C(5) 0.0253(7) 0.0175(7) 0.0254(8) -0.0024(5) -0.0068(6) 0.0016(5)
C(6) 0.0219(7) 0.0139(6) 0.0191(7) -0.0035(5) -0.0050(5) -0.0011(5)
C(7) 0.0173(6) 0.0144(6) 0.0241(7) -0.0026(5) -0.0090(5) 0.0004(5)
C(8) 0.0206(7) 0.0124(6) 0.0229(7) -0.0014(5) -0.0109(5) 0.0013(5)
C(9) 0.0234(7) 0.0164(7) 0.0282(8) -0.0061(5) -0.0110(6) -0.0003(5)
C(10) 0.0210(7) 0.0244(8) 0.0307(8) -0.0074(6) -0.0080(6) 0.0022(6)
C(11) 0.0238(7) 0.0315(8) 0.0226(8) -0.0045(6) -0.0042(6) -0.0015(6)
C(12) 0.0220(7) 0.0247(7) 0.0258(8) -0.0037(6) -0.0101(6) -0.0042(6)
C(13) 0.0239(7) 0.0282(8) 0.0260(8) -0.0058(6) -0.0047(6) -0.0089(6)
C(14) 0.0236(7) 0.0271(8) 0.0206(7) -0.0104(6) -0.0049(5) -0.0021(6)
C(15) 0.0305(8) 0.0174(7) 0.0259(8) -0.0048(6) -0.0131(6) 0.0032(6)
C(16) 0.0251(8) 0.0214(7) 0.0315(8) -0.0013(6) -0.0141(6) -0.0005(6)
C(17) 0.0271(8) 0.0305(9) 0.0314(9) 0.0014(6) -0.0024(6) -0.0080(7)
C(18) 0.0321(8) 0.0272(8) 0.0271(8) -0.0050(6) 0.0002(6) -0.0110(6)
C(19) 0.0277(8) 0.0411(10) 0.0262(8) -0.0136(7) -0.0041(6) -0.0144(7)
C(20) 0.0303(8) 0.0514(11) 0.0192(7) -0.0142(7) -0.0074(6) -0.0089(7)
C(21) 0.0492(11) 0.0353(10) 0.0299(9) -0.0112(8) -0.0186(8) 0.0110(7)
C(22) 0.0350(9) 0.0314(9) 0.0434(11) -0.0020(7) -0.0195(8) 0.0113(8)
C(23) 0.0283(9) 0.0338(10) 0.0419(10) 0.0093(7) -0.0050(7) 0.0015(8)
C(24) 0.0383(10) 0.0221(8) 0.0421(10) 0.0045(7) -0.0069(8) -0.0071(7)

loop_
_atom_type_symbol
_atom_type_description
_atom_type_scat_dispersion_real
_atom_type_scat_dispersion_imag
_atom_type_scat_source
C C 0.003 0.002
;
International Tables for Crystallography
(1992, Vol. C, Tables 4.2.6.8 and 6.1.1.4)
;
H H 0.000 0.000
;
International Tables for Crystallography
(1992, Vol. C, Table 6.1.1.4)
;
O O 0.011 0.006
;
International Tables for Crystallography
(1992, Vol. C, Tables 4.2.6.8 and 6.1.1.4)
;
N N 0.006 0.003
;
International Tables for Crystallography
(1992, Vol. C, Tables 4.2.6.8 and 6.1.1.4)
;
Ni Ni 0.339 1.112
;
International Tables for Crystallography
(1992, Vol. C, Tables 4.2.6.8 and 6.1.1.4)
;
S S 0.125 0.123
;
International Tables for Crystallography
(1992, Vol. C, Tables 4.2.6.8 and 6.1.1.4)
;

loop_
_geom_angle_atom_site_label_1
_geom_angle_atom_site_label_2
_geom_angle_atom_site_label_3
_geom_angle
_geom_angle_publ_flag
S(1) Ni(1) S(5) 93.685(16) yes
S(1) Ni(1) S(6) 176.253(17) yes
S(1) Ni(1) S(10) 85.168(17) yes
S(5) Ni(1) S(6) 88.071(17) yes
S(5) Ni(1) S(10) 178.806(17) yes
S(6) Ni(1) S(10) 93.093(16) yes
Ni(1) S(1) C(1) 101.77(5) yes
C(1) S(2) C(2) 97.88(7) yes
C(2) S(4) C(3) 97.93(7) yes
Ni(1) S(5) C(3) 101.52(6) yes
Ni(1) S(6) C(4) 102.07(6) yes
C(4) S(7) C(5) 97.43(8) yes
C(5) S(9) C(6) 97.49(8) yes
Ni(1) S(10) C(6) 102.40(6) yes
C(13) O(1) C(24) 111.50(14) yes
C(14) O(2) C(15) 111.49(10) yes
C(16) O(3) C(17) 113.74(12) yes
C(18) O(4) C(19) 112.92(14) yes
C(20) O(5) C(21) 111.54(12) yes
C(22) O(6) C(23) 111.31(13) yes
S(1) C(1) S(2) 122.46(10) yes
S(1) C(1) C(3) 121.79(10) yes
S(2) C(1) C(3) 115.75(11) yes
S(2) C(2) S(3) 123.69(9) yes
S(2) C(2) S(4) 112.54(8) yes
S(3) C(2) S(4) 123.76(10) yes
S(4) C(3) S(5) 122.98(10) yes
S(4) C(3) C(1) 115.79(10) yes
S(5) C(3) C(1) 121.21(11) yes
S(6) C(4) S(7) 123.40(11) yes
S(6) C(4) C(6) 120.85(11) yes
S(7) C(4) C(6) 115.72(11) yes
S(7) C(5) S(8) 123.62(10) yes
S(7) C(5) S(9) 113.22(8) yes
S(8) C(5) S(9) 123.16(11) yes
S(9) C(6) S(10) 122.59(10) yes
S(9) C(6) C(4) 116.12(11) yes
S(10) C(6) C(4) 121.18(12) yes
N(1) C(7) C(8) 119.61(12) yes
N(1) C(7) C(12) 118.37(15) yes
C(8) C(7) C(12) 122.01(14) yes
N(2) C(8) C(7) 122.14(13) yes
N(2) C(8) C(9) 120.98(15) yes
C(7) C(8) C(9) 116.75(13) yes
C(8) C(9) C(10) 121.37(16) yes
C(9) C(10) C(11) 120.78(15) yes
C(10) C(11) C(12) 119.10(15) yes
C(7) C(12) C(11) 119.98(17) yes
O(1) C(13) C(14) 108.86(14) yes
O(2) C(14) C(13) 109.02(11) yes
O(2) C(15) C(16) 109.00(11) yes
O(3) C(16) C(15) 107.95(13) yes
O(3) C(17) C(18) 108.08(13) yes
O(4) C(18) C(17) 108.51(15) yes
O(4) C(19) C(20) 108.67(16) yes
O(5) C(20) C(19) 108.90(13) yes
O(5) C(21) C(22) 108.41(14) yes
O(6) C(22) C(21) 109.53(15) yes
O(6) C(23) C(24) 109.66(14) yes
O(1) C(24) C(23) 109.17(16) yes
C(7) N(1) H(1) 109.6 no
C(7) N(1) H(2) 109.4 no
C(7) N(1) H(3) 109.5 no
H(1) N(1) H(2) 109.5 no
H(1) N(1) H(3) 109.5 no
H(2) N(1) H(3) 109.5 no
C(8) N(2) H(4) 109.4 no
C(8) N(2) H(5) 109.3 no
H(4) N(2) H(5) 109.5 no
C(8) C(9) H(7) 119.2 no
C(10) C(9) H(7) 119.5 no
C(9) C(10) H(8) 119.5 no
C(11) C(10) H(8) 119.7 no
C(10) C(11) H(9) 120.5 no
C(12) C(11) H(9) 120.4 no
C(7) C(12) H(10) 119.8 no
C(11) C(12) H(10) 120.2 no
O(1) C(13) H(11) 109.6 no
O(1) C(13) H(12) 109.6 no
C(14) C(13) H(11) 110.1 no
C(14) C(13) H(12) 109.2 no
H(11) C(13) H(12) 109.5 no
O(2) C(14) H(13) 109.9 no
O(2) C(14) H(14) 109.2 no
C(13) C(14) H(13) 110.0 no
C(13) C(14) H(14) 109.3 no
H(13) C(14) H(14) 109.5 no
O(2) C(15) H(15) 109.3 no
O(2) C(15) H(16) 110.0 no
C(16) C(15) H(15) 109.3 no
C(16) C(15) H(16) 109.7 no
H(15) C(15) H(16) 109.5 no
O(3) C(16) H(17) 110.0 no
O(3) C(16) H(18) 109.6 no
C(15) C(16) H(17) 109.7 no
C(15) C(16) H(18) 110.1 no
H(17) C(16) H(18) 109.5 no
O(3) C(17) H(19) 109.5 no
O(3) C(17) H(20) 110.3 no
C(18) C(17) H(19) 109.8 no
C(18) C(17) H(20) 109.7 no
H(19) C(17) H(20) 109.5 no
O(4) C(18) H(21) 109.9 no
O(4) C(18) H(22) 109.3 no
C(17) C(18) H(21) 110.1 no
C(17) C(18) H(22) 109.6 no
H(21) C(18) H(22) 109.5 no
O(4) C(19) H(23) 109.4 no
O(4) C(19) H(24) 110.0 no
C(20) C(19) H(23) 108.9 no
C(20) C(19) H(24) 110.4 no
H(23) C(19) H(24) 109.5 no
O(5) C(20) H(25) 109.4 no
O(5) C(20) H(26) 110.1 no
C(19) C(20) H(25) 108.9 no
C(19) C(20) H(26) 110.1 no
H(25) C(20) H(26) 109.5 no
O(5) C(21) H(27) 109.8 no
O(5) C(21) H(28) 109.7 no
C(22) C(21) H(27) 110.1 no
C(22) C(21) H(28) 109.4 no
H(27) C(21) H(28) 109.5 no
O(6) C(22) H(29) 109.9 no
O(6) C(22) H(30) 108.9 no
C(21) C(22) H(29) 109.9 no
C(21) C(22) H(30) 109.0 no
H(29) C(22) H(30) 109.5 no
O(6) C(23) H(31) 109.2 no
O(6) C(23) H(32) 109.4 no
C(24) C(23) H(31) 109.3 no
C(24) C(23) H(32) 109.8 no
H(31) C(23) H(32) 109.5 no
O(1) C(24) H(33) 109.5 no
O(1) C(24) H(34) 109.3 no
C(23) C(24) H(33) 109.7 no
C(23) C(24) H(34) 109.8 no
H(33) C(24) H(34) 109.5 no

loop_
_geom_bond_atom_site_label_1
_geom_bond_atom_site_label_2
_geom_bond_distance
_geom_bond_publ_flag
Ni(1) S(1) 2.1622(4) yes
Ni(1) S(5) 2.1741(4) yes
Ni(1) S(6) 2.1623(5) yes
Ni(1) S(10) 2.1552(4) yes
S(1) C(1) 1.7170(15) yes
S(2) C(1) 1.7399(13) yes
S(2) C(2) 1.7334(17) yes
S(3) C(2) 1.6566(14) yes
S(4) C(2) 1.7280(16) yes
S(4) C(3) 1.7410(16) yes
S(5) C(3) 1.7234(14) yes
S(6) C(4) 1.7157(16) yes
S(7) C(4) 1.7409(15) yes
S(7) C(5) 1.7385(19) yes
S(8) C(5) 1.6513(15) yes
S(9) C(5) 1.7267(17) yes
S(9) C(6) 1.7412(16) yes
S(10) C(6) 1.7068(15) yes
O(1) C(13) 1.430(2) yes
O(1) C(24) 1.4252(19) yes
O(2) C(14) 1.4327(16) yes
O(2) C(15) 1.4269(16) yes
O(3) C(16) 1.428(2) yes
O(3) C(17) 1.425(2) yes
O(4) C(18) 1.4166(19) yes
O(4) C(19) 1.422(2) yes
O(5) C(20) 1.428(2) yes
O(5) C(21) 1.425(2) yes
O(6) C(22) 1.423(2) yes
O(6) C(23) 1.428(2) yes
N(1) C(7) 1.4844(19) yes
N(2) C(8) 1.3888(18) yes
C(1) C(3) 1.365(2) yes
C(4) C(6) 1.371(2) yes
C(7) C(8) 1.407(2) yes
C(7) C(12) 1.384(2) yes
C(8) C(9) 1.411(2) yes
C(9) C(10) 1.378(2) yes
C(10) C(11) 1.394(2) yes
C(11) C(12) 1.394(2) yes
C(13) C(14) 1.496(2) yes
C(15) C(16) 1.495(2) yes
C(17) C(18) 1.497(2) yes
C(19) C(20) 1.491(2) yes
C(21) C(22) 1.496(2) yes
C(23) C(24) 1.490(3) yes
N(1) H(1) 0.950 no
N(1) H(2) 0.950 no
N(1) H(3) 0.950 no
N(2) H(4) 0.950 no
N(2) H(5) 0.950 no
C(9) H(7) 0.950 no
C(10) H(8) 0.950 no
C(11) H(9) 0.950 no
C(12) H(10) 0.950 no
C(13) H(11) 0.950 no
C(13) H(12) 0.950 no
C(14) H(13) 0.950 no
C(14) H(14) 0.950 no
C(15) H(15) 0.950 no
C(15) H(16) 0.950 no
C(16) H(17) 0.950 no
C(16) H(18) 0.950 no
C(17) H(19) 0.950 no
C(17) H(20) 0.950 no
C(18) H(21) 0.950 no
C(18) H(22) 0.950 no
C(19) H(23) 0.950 no
C(19) H(24) 0.950 no
C(20) H(25) 0.950 no
C(20) H(26) 0.950 no
C(21) H(27) 0.950 no
C(21) H(28) 0.950 no
C(22) H(29) 0.950 no
C(22) H(30) 0.950 no
C(23) H(31) 0.950 no
C(23) H(32) 0.950 no
C(24) H(33) 0.950 no
C(24) H(34) 0.950 no

loop_
_geom_contact_atom_site_label_1
_geom_contact_atom_site_label_2
_geom_contact_distance
_geom_contact_site_symmetry_2
S(2) N(2) 3.4439(14) 2_575
S(3) C(4) 3.5721(14) 2_576
S(3) C(6) 3.5486(13) 2_576
S(4) S(9) 3.4839(5) 1_565
S(4) C(13) 3.4982(17) 2_675
S(6) C(13) 3.567(2) 1_556
S(7) S(7) 3.5973(5) 2_666
S(8) C(15) 3.4521(15) 1_546
S(9) S(4) 3.4839(5) 1_545
S(9) S(9) 3.4887(5) 2_566
S(9) S(10) 3.4962(5) 2_566
S(10) S(9) 3.4962(5) 2_566
O(1) N(1) 2.9924(15) .
O(1) N(2) 3.3908(19) .
O(2) N(1) 2.9852(16) .
O(2) N(2) 3.0064(17) .
O(3) N(1) 2.9190(15) .
O(4) N(1) 2.9875(19) .
O(4) C(12) 3.478(2) .
O(5) N(1) 2.976(2) .
O(5) C(18) 3.554(2) 2_675
O(6) N(1) 2.9434(15) .
N(1) O(1) 2.9924(15) .
N(1) O(2) 2.9852(16) .
N(1) O(3) 2.9190(15) .
N(1) O(4) 2.9875(19) .
N(1) O(5) 2.976(2) .
N(1) O(6) 2.9434(15) .
N(2) S(2) 3.4439(14) 2_575
N(2) O(1) 3.3908(19) .
N(2) O(2) 3.0064(17) .
N(2) C(13) 3.340(2) .
C(4) S(3) 3.5721(14) 2_576
C(6) S(3) 3.5486(13) 2_576
C(12) O(4) 3.478(2) .
C(13) S(4) 3.4982(17) 2_675
C(13) S(6) 3.567(2) 1_554
C(13) N(2) 3.340(2) .
C(15) S(8) 3.4521(15) 1_564
C(18) O(5) 3.554(2) 2_675
Ni(1) H(25) 2.790 .
S(1) H(9) 3.425 .
S(1) H(10) 3.218 .
S(1) H(16) 3.224 2_575
S(1) H(17) 3.460 2_575
S(1) H(18) 3.251 2_575
S(1) H(25) 3.262 .
S(2) H(4) 2.559 2_575
S(2) H(16) 3.241 2_575
S(2) H(17) 3.038 2_575
S(2) H(21) 3.022 .
S(3) H(4) 3.404 2_575
S(3) H(5) 3.082 2_575
S(3) H(7) 3.250 2_575
S(3) H(8) 3.376 1_565
S(3) H(31) 3.031 2_675
S(4) H(11) 2.942 2_675
S(4) H(14) 3.028 2_675
S(4) H(24) 3.518 .
S(5) H(13) 3.277 1_556
S(5) H(14) 3.263 2_675
S(5) H(16) 3.056 1_556
S(5) H(24) 3.280 .
S(5) H(25) 3.348 .
S(5) H(26) 3.472 .
S(6) H(12) 2.991 1_556
S(6) H(13) 3.005 1_556
S(7) H(5) 3.495 1_556
S(7) H(12) 3.488 1_556
S(7) H(27) 3.228 2_666
S(8) H(9) 3.344 2_566
S(8) H(11) 3.508 2_665
S(8) H(15) 2.931 1_546
S(8) H(16) 3.316 1_546
S(8) H(18) 3.200 1_546
S(8) H(26) 3.329 2_666
S(8) H(27) 3.294 2_666
S(9) H(11) 3.043 2_665
S(9) H(34) 3.437 2_665
S(10) H(9) 2.890 .
S(10) H(10) 3.526 .
O(1) H(1) 2.550 .
O(1) H(3) 2.580 .
O(2) H(1) 3.426 .
O(2) H(2) 3.391 .
O(2) H(3) 2.036 .
O(2) H(4) 2.538 .
O(3) H(2) 2.488 .
O(3) H(3) 2.551 .
O(3) H(23) 2.817 2_675
O(3) H(26) 3.414 2_675
O(4) H(1) 3.441 .
O(4) H(2) 2.043 .
O(4) H(3) 3.470 .
O(4) H(10) 2.812 .
O(4) H(23) 3.181 2_675
O(5) H(1) 2.573 .
O(5) H(2) 2.558 .
O(5) H(10) 3.091 .
O(5) H(22) 2.622 2_675
O(6) H(1) 1.997 .
O(6) H(2) 3.393 .
O(6) H(3) 3.417 .
O(6) H(32) 3.429 2_665
O(6) H(33) 3.230 2_665
N(1) H(17) 3.498 .
N(1) H(20) 3.528 .
N(1) H(23) 3.534 2_675
N(1) H(28) 3.581 .
N(1) H(33) 3.595 .
N(2) H(12) 2.699 .
N(2) H(29) 2.929 2_665
N(2) H(33) 3.125 .
C(1) H(21) 3.358 .
C(1) H(24) 3.190 .
C(2) H(4) 3.392 2_575
C(2) H(21) 3.342 .
C(2) H(31) 3.572 2_675
C(3) H(14) 3.327 2_675
C(3) H(24) 2.919 .
C(5) H(11) 3.121 2_665
C(6) H(34) 3.538 2_665
C(7) H(32) 3.104 2_665
C(8) H(19) 3.496 2_575
C(8) H(29) 3.090 2_665
C(8) H(32) 3.179 2_665
C(9) H(7) 3.251 2_565
C(9) H(8) 3.504 2_565
C(9) H(19) 3.104 2_575
C(9) H(29) 3.308 2_665
C(9) H(32) 3.218 2_665
C(10) H(7) 3.220 2_565
C(10) H(19) 2.905 2_575
C(10) H(30) 3.389 1_455
C(10) H(32) 3.220 2_665
C(11) H(18) 3.055 2_575
C(11) H(19) 3.097 2_575
C(11) H(32) 3.191 2_665
C(12) H(18) 3.492 2_575
C(12) H(19) 3.464 2_575
C(12) H(25) 3.392 .
C(12) H(28) 3.414 .
C(12) H(32) 3.132 2_665
C(13) H(3) 3.131 .
C(13) H(4) 3.383 .
C(14) H(3) 2.995 .
C(14) H(4) 3.436 .
C(14) H(24) 3.543 2_675
C(15) H(3) 2.994 .
C(15) H(4) 3.426 .
C(15) H(26) 3.453 2_675
C(16) H(2) 3.511 .
C(16) H(3) 2.983 .
C(16) H(4) 3.583 .
C(16) H(20) 3.502 2_575
C(17) H(2) 2.967 .
C(17) H(3) 3.574 .
C(17) H(17) 3.599 2_575
C(17) H(20) 3.448 2_575
C(18) H(2) 2.970 .
C(18) H(23) 3.239 2_675
C(18) H(30) 3.436 2_675
C(19) H(2) 3.015 .
C(19) H(10) 3.508 .
C(19) H(14) 3.404 2_675
C(19) H(15) 3.522 2_675
C(19) H(22) 3.350 2_675
C(19) H(23) 3.529 2_675
C(20) H(2) 3.143 .
C(20) H(10) 3.082 .
C(20) H(15) 3.375 2_675
C(20) H(22) 3.398 2_675
C(21) H(1) 3.036 .
C(21) H(2) 3.563 .
C(21) H(10) 3.539 .
C(21) H(22) 3.523 2_675
C(21) H(33) 3.114 2_665
C(22) H(1) 2.982 .
C(22) H(5) 3.393 2_665
C(22) H(8) 3.433 1_655
C(22) H(22) 3.428 2_675
C(22) H(33) 3.043 2_665
C(23) H(1) 2.965 .
C(24) H(1) 3.005 .
C(24) H(3) 3.545 .
C(24) H(28) 3.130 2_665
C(24) H(29) 3.497 2_665
H(1) O(1) 2.550 .
H(1) O(2) 3.426 .
H(1) O(4) 3.441 .
H(1) O(5) 2.573 .
H(1) O(6) 1.997 .
H(1) C(21) 3.036 .
H(1) C(22) 2.982 .
H(1) C(23) 2.965 .
H(1) C(24) 3.005 .
H(1) H(28) 3.020 .
H(1) H(30) 3.384 .
H(1) H(31) 3.372 .
H(1) H(32) 3.551 2_665
H(1) H(33) 2.995 .
H(2) O(2) 3.391 .
H(2) O(3) 2.488 .
H(2) O(4) 2.043 .
H(2) O(5) 2.558 .
H(2) O(6) 3.393 .
H(2) C(16) 3.511 .
H(2) C(17) 2.967 .
H(2) C(18) 2.970 .
H(2) C(19) 3.015 .
H(2) C(20) 3.143 .
H(2) C(21) 3.563 .
H(2) H(17) 3.528 .
H(2) H(20) 2.950 .
H(2) H(22) 3.347 .
H(2) H(23) 3.294 .
H(2) H(23) 3.052 2_675
H(2) H(25) 3.250 .
H(2) H(28) 3.565 .
H(3) O(1) 2.580 .
H(3) O(2) 2.036 .
H(3) O(3) 2.551 .
H(3) O(4) 3.470 .
H(3) O(6) 3.417 .
H(3) C(13) 3.131 .
H(3) C(14) 2.995 .
H(3) C(15) 2.994 .
H(3) C(16) 2.983 .
H(3) C(17) 3.574 .
H(3) C(24) 3.545 .
H(3) H(12) 3.224 .
H(3) H(14) 3.264 .
H(3) H(15) 3.421 .
H(3) H(17) 2.914 .
H(3) H(20) 3.586 .
H(3) H(23) 3.339 2_675
H(3) H(33) 3.507 .
H(4) S(2) 2.559 2_575
H(4) S(3) 3.404 2_575
H(4) O(2) 2.538 .
H(4) C(2) 3.392 2_575
H(4) C(13) 3.383 .
H(4) C(14) 3.436 .
H(4) C(15) 3.426 .
H(4) C(16) 3.583 .
H(4) H(12) 2.769 .
H(4) H(16) 3.550 .
H(4) H(17) 2.972 .
H(5) S(3) 3.082 2_575
H(5) S(7) 3.495 1_554
H(5) C(22) 3.393 2_665
H(5) H(8) 3.368 2_565
H(5) H(12) 2.906 .
H(5) H(29) 2.477 2_665
H(5) H(33) 3.205 .
H(7) S(3) 3.250 2_575
H(7) C(9) 3.251 2_565
H(7) C(10) 3.220 2_565
H(7) H(7) 2.808 2_565
H(7) H(8) 2.726 2_565
H(7) H(19) 3.503 2_575
H(7) H(29) 3.329 2_665
H(7) H(30) 3.291 1_455
H(7) H(31) 3.405 1_455
H(8) S(3) 3.376 1_545
H(8) C(9) 3.504 2_565
H(8) C(22) 3.433 1_455
H(8) H(5) 3.368 2_565
H(8) H(7) 2.726 2_565
H(8) H(19) 3.232 2_575
H(8) H(29) 3.240 1_455
H(8) H(30) 2.830 1_455
H(9) S(1) 3.425 .
H(9) S(8) 3.344 2_566
H(9) S(10) 2.890 .
H(9) H(18) 2.840 2_575
H(9) H(19) 3.495 2_575
H(10) S(1) 3.218 .
H(10) S(10) 3.526 .
H(10) O(4) 2.812 .
H(10) O(5) 3.091 .
H(10) C(19) 3.508 .
H(10) C(20) 3.082 .
H(10) C(21) 3.539 .
H(10) H(18) 3.592 2_575
H(10) H(20) 3.485 .
H(10) H(25) 2.480 .
H(10) H(28) 3.008 .
H(11) S(4) 2.942 2_675
H(11) S(8) 3.508 2_665
H(11) S(9) 3.043 2_665
H(11) C(5) 3.121 2_665
H(12) S(6) 2.991 1_554
H(12) S(7) 3.488 1_554
H(12) N(2) 2.699 .
H(12) H(3) 3.224 .
H(12) H(4) 2.769 .
H(12) H(5) 2.906 .
H(13) S(5) 3.277 1_554
H(13) S(6) 3.005 1_554
H(14) S(4) 3.028 2_675
H(14) S(5) 3.263 2_675
H(14) C(3) 3.327 2_675
H(14) C(19) 3.404 2_675
H(14) H(3) 3.264 .
H(14) H(23) 3.387 2_675
H(14) H(24) 2.694 2_675
H(14) H(26) 3.530 2_675
H(15) S(8) 2.931 1_564
H(15) C(19) 3.522 2_675
H(15) C(20) 3.375 2_675
H(15) H(3) 3.421 .
H(15) H(23) 3.266 2_675
H(15) H(24) 3.370 2_675
H(15) H(26) 2.573 2_675
H(16) S(1) 3.224 2_575
H(16) S(2) 3.241 2_575
H(16) S(5) 3.056 1_554
H(16) S(8) 3.316 1_564
H(16) H(4) 3.550 .
H(17) S(1) 3.460 2_575
H(17) S(2) 3.038 2_575
H(17) N(1) 3.498 .
H(17) C(17) 3.599 2_575
H(17) H(2) 3.528 .
H(17) H(3) 2.914 .
H(17) H(4) 2.972 .
H(17) H(20) 2.763 2_575
H(18) S(1) 3.251 2_575
H(18) S(8) 3.200 1_564
H(18) C(11) 3.055 2_575
H(18) C(12) 3.492 2_575
H(18) H(9) 2.840 2_575
H(18) H(10) 3.592 2_575
H(19) C(8) 3.496 2_575
H(19) C(9) 3.104 2_575
H(19) C(10) 2.905 2_575
H(19) C(11) 3.097 2_575
H(19) C(12) 3.464 2_575
H(19) H(7) 3.503 2_575
H(19) H(8) 3.232 2_575
H(19) H(9) 3.495 2_575
H(19) H(20) 3.597 2_575
H(19) H(30) 3.303 2_675
H(20) N(1) 3.528 .
H(20) C(16) 3.502 2_575
H(20) C(17) 3.448 2_575
H(20) H(2) 2.950 .
H(20) H(3) 3.586 .
H(20) H(10) 3.485 .
H(20) H(17) 2.763 2_575
H(20) H(19) 3.597 2_575
H(20) H(20) 2.674 2_575
H(21) S(2) 3.022 .
H(21) C(1) 3.358 .
H(21) C(2) 3.342 .
H(21) H(30) 3.390 2_675
H(21) H(31) 3.493 2_675
H(22) O(5) 2.622 2_675
H(22) C(19) 3.350 2_675
H(22) C(20) 3.398 2_675
H(22) C(21) 3.523 2_675
H(22) C(22) 3.428 2_675
H(22) H(2) 3.347 .
H(22) H(23) 2.678 2_675
H(22) H(26) 3.583 2_675
H(22) H(30) 2.821 2_675
H(23) O(3) 2.817 2_675
H(23) O(4) 3.181 2_675
H(23) N(1) 3.534 2_675
H(23) C(18) 3.239 2_675
H(23) C(19) 3.529 2_675
H(23) H(2) 3.294 .
H(23) H(2) 3.052 2_675
H(23) H(3) 3.339 2_675
H(23) H(14) 3.387 2_675
H(23) H(15) 3.266 2_675
H(23) H(22) 2.678 2_675
H(23) H(23) 2.960 2_675
H(24) S(4) 3.518 .
H(24) S(5) 3.280 .
H(24) C(1) 3.190 .
H(24) C(3) 2.919 .
H(24) C(14) 3.543 2_675
H(24) H(14) 2.694 2_675
H(24) H(15) 3.370 2_675
H(25) Ni(1) 2.790 .
H(25) S(1) 3.262 .
H(25) S(5) 3.348 .
H(25) C(12) 3.392 .
H(25) H(2) 3.250 .
H(25) H(10) 2.480 .
H(26) S(5) 3.472 .
H(26) S(8) 3.329 2_666
H(26) O(3) 3.414 2_675
H(26) C(15) 3.453 2_675
H(26) H(14) 3.530 2_675
H(26) H(15) 2.573 2_675
H(26) H(22) 3.583 2_675
H(27) S(7) 3.228 2_666
H(27) S(8) 3.294 2_666
H(27) H(33) 3.456 2_665
H(28) N(1) 3.581 .
H(28) C(12) 3.414 .
H(28) C(24) 3.130 2_665
H(28) H(1) 3.020 .
H(28) H(2) 3.565 .
H(28) H(10) 3.008 .
H(28) H(32) 3.251 2_665
H(28) H(33) 2.492 2_665
H(28) H(34) 3.057 2_665
H(29) N(2) 2.929 2_665
H(29) C(8) 3.090 2_665
H(29) C(9) 3.308 2_665
H(29) C(24) 3.497 2_665
H(29) H(5) 2.477 2_665
H(29) H(7) 3.329 2_665
H(29) H(8) 3.240 1_655
H(29) H(33) 2.557 2_665
H(30) C(10) 3.389 1_655
H(30) C(18) 3.436 2_675
H(30) H(1) 3.384 .
H(30) H(7) 3.291 1_655
H(30) H(8) 2.830 1_655
H(30) H(19) 3.303 2_675
H(30) H(21) 3.390 2_675
H(30) H(22) 2.821 2_675
H(31) S(3) 3.031 2_675
H(31) C(2) 3.572 2_675
H(31) H(1) 3.372 .
H(31) H(7) 3.405 1_655
H(31) H(21) 3.493 2_675
H(32) O(6) 3.429 2_665
H(32) C(7) 3.104 2_665
H(32) C(8) 3.179 2_665
H(32) C(9) 3.218 2_665
H(32) C(10) 3.220 2_665
H(32) C(11) 3.191 2_665
H(32) C(12) 3.132 2_665
H(32) H(1) 3.551 2_665
H(32) H(28) 3.251 2_665
H(33) O(6) 3.230 2_665
H(33) N(1) 3.595 .
H(33) N(2) 3.125 .
H(33) C(21) 3.114 2_665
H(33) C(22) 3.043 2_665
H(33) H(1) 2.995 .
H(33) H(3) 3.507 .
H(33) H(5) 3.205 .
H(33) H(27) 3.456 2_665
H(33) H(28) 2.492 2_665
H(33) H(29) 2.557 2_665
H(34) S(9) 3.437 2_665
H(34) C(6) 3.538 2_665
H(34) H(28) 3.057 2_665

loop_
_geom_torsion_atom_site_label_1
_geom_torsion_atom_site_label_2
_geom_torsion_atom_site_label_3
_geom_torsion_atom_site_label_4
_geom_torsion
S(1) Ni(1) S(5) C(3) 0.84(4)
S(5) Ni(1) S(1) C(1) -0.24(4)
S(1) Ni(1) S(6) C(4) 56.6(2)
S(6) Ni(1) S(1) C(1) 117.6(2)
S(1) Ni(1) S(10) C(6) -171.32(4)
S(10) Ni(1) S(1) C(1) -179.90(4)
S(5) Ni(1) S(6) C(4) 174.68(5)
S(6) Ni(1) S(5) C(3) -175.85(4)
S(5) Ni(1) S(10) C(6) 172.5(7)
S(10) Ni(1) S(5) C(3) 17.0(7)
S(6) Ni(1) S(10) C(6) 5.35(4)
S(10) Ni(1) S(6) C(4) -5.58(5)
Ni(1) S(1) C(1) S(2) 179.55(7)
Ni(1) S(1) C(1) C(3) -0.68(12)
C(1) S(2) C(2) S(3) 177.66(8)
C(1) S(2) C(2) S(4) -3.11(8)
C(2) S(2) C(1) S(1) -178.30(8)
C(2) S(2) C(1) C(3) 1.92(11)
C(2) S(4) C(3) S(5) 176.67(8)
C(2) S(4) C(3) C(1) -1.92(11)
C(3) S(4) C(2) S(2) 3.11(8)
C(3) S(4) C(2) S(3) -177.66(8)
Ni(1) S(5) C(3) S(4) 179.96(4)
Ni(1) S(5) C(3) C(1) -1.53(11)
Ni(1) S(6) C(4) S(7) -173.28(7)
Ni(1) S(6) C(4) C(6) 4.82(12)
C(4) S(7) C(5) S(8) 179.92(9)
C(4) S(7) C(5) S(9) 1.21(9)
C(5) S(7) C(4) S(6) 176.70(9)
C(5) S(7) C(4) C(6) -1.49(12)
C(5) S(9) C(6) S(10) -176.63(9)
C(5) S(9) C(6) C(4) -0.35(12)
C(6) S(9) C(5) S(7) -0.67(9)
C(6) S(9) C(5) S(8) -179.38(9)
Ni(1) S(10) C(6) S(9) 172.15(7)
Ni(1) S(10) C(6) C(4) -3.94(12)
C(13) O(1) C(24) C(23) 165.65(13)
C(24) O(1) C(13) C(14) 177.40(13)
C(14) O(2) C(15) C(16) -166.20(14)
C(15) O(2) C(14) C(13) -174.88(14)
C(16) O(3) C(17) C(18) -169.95(13)
C(17) O(3) C(16) C(15) 168.64(13)
C(18) O(4) C(19) C(20) 174.20(12)
C(19) O(4) C(18) C(17) 175.05(12)
C(20) O(5) C(21) C(22) -164.26(17)
C(21) O(5) C(20) C(19) 179.35(16)
C(22) O(6) C(23) C(24) -173.56(15)
C(23) O(6) C(22) C(21) 172.86(15)
S(1) C(1) C(3) S(4) -179.79(7)
S(1) C(1) C(3) S(5) 1.60(16)
S(2) C(1) C(3) S(4) -0.01(13)
S(2) C(1) C(3) S(5) -178.62(7)
S(6) C(4) C(6) S(9) -176.98(7)
S(6) C(4) C(6) S(10) -0.64(17)
S(7) C(4) C(6) S(9) 1.26(14)
S(7) C(4) C(6) S(10) 177.60(7)
N(1) C(7) C(8) N(2) 1.39(19)
N(1) C(7) C(8) C(9) 177.46(11)
N(1) C(7) C(12) C(11) -177.35(12)
C(8) C(7) C(12) C(11) 1.2(2)
C(12) C(7) C(8) N(2) -177.17(13)
C(12) C(7) C(8) C(9) -1.1(2)
N(2) C(8) C(9) C(10) 176.14(13)
C(7) C(8) C(9) C(10) 0.02(16)
C(8) C(9) C(10) C(11) 0.9(2)
C(9) C(10) C(11) C(12) -0.8(2)
C(10) C(11) C(12) C(7) -0.2(2)
O(1) C(13) C(14) O(2) -63.98(17)
O(2) C(15) C(16) O(3) 64.15(17)
O(3) C(17) C(18) O(4) -65.19(16)
O(4) C(19) C(20) O(5) 61.40(17)
O(5) C(21) C(22) O(6) -61.9(2)
O(6) C(23) C(24) O(1) 62.33(18)
